data_4500150
loop_
_publ_author_name
'Liang, Po-Ching'
'Liu, Hsin-Kuan'
'Yeh, Chun-Ting'
'Lin, Chia-Her'
'Zima, V\'it\<ezslav'

_publ_section_title
;
 Supramolecular Assembly of Calcium Metal&#x2212;Organic Frameworks with
 Structural Transformations
;
_journal_issue 3
_journal_name_full 'Crystal Growth &amp; Design'
_journal_page_first 699
_journal_paper_doi 10.1021/cg101114h
_journal_volume 11
_journal_year 2011
_chemical_formula_moiety 'C14 H18 Ca N2 O8'
_chemical_formula_sum 'C14 H18 Ca N2 O8'
_chemical_formula_weight 382.38
_chemical_name_systematic
; 
 ? 
;
_space_group_IT_number 15
_symmetry_cell_setting monoclinic
_symmetry_space_group_name_Hall '-C 2yc'
_symmetry_space_group_name_H-M 'C 1 2/c 1'
_atom_sites_solution_hydrogens geom
_atom_sites_solution_primary direct
_atom_sites_solution_secondary difmap
_audit_creation_method SHELXL-97
_cell_angle_alpha 90.00
_cell_angle_beta 95.204(2)
_cell_angle_gamma 90.00
_cell_formula_units_Z 4
_cell_length_a 17.9698(6)
_cell_length_b 10.2569(3)
_cell_length_c 9.6650(3)
_cell_measurement_reflns_used 1796
_cell_measurement_temperature 295(2)
_cell_measurement_theta_max 28.3236
_cell_measurement_theta_min 3.9736
_cell_volume 1774.06(10)
_computing_cell_refinement 'SAINT V7.66A (Bruker AXS, 2009)'
_computing_data_collection 'APEX2 (Bruker AXS, 2010)'
_computing_data_reduction 'SAINT V7.66A (Bruker AXS, 2009)'
_computing_molecular_graphics 'SHELXTL (Sheldrick, 2008)'
_computing_publication_material 'SHELXTL (Sheldrick, 2008)'
_computing_structure_refinement 'SHELXL-97 (Sheldrick, 2008)'
_computing_structure_solution 'SHELXS-97 (Sheldrick, 2008)'
_diffrn_ambient_temperature 295(2)
_diffrn_detector_area_resol_mean 8.3333
_diffrn_measured_fraction_theta_full 0.994
_diffrn_measured_fraction_theta_max 0.994
_diffrn_measurement_device_type 'Bruker APEX-II CCD'
_diffrn_measurement_method '\f and \w scans'
_diffrn_radiation_monochromator graphite
_diffrn_radiation_source 'fine-focus sealed tube'
_diffrn_radiation_type MoK\a
_diffrn_radiation_wavelength 0.71073
_diffrn_reflns_av_R_equivalents 0.0231
_diffrn_reflns_av_sigmaI/netI 0.0170
_diffrn_reflns_limit_h_max 23
_diffrn_reflns_limit_h_min -23
_diffrn_reflns_limit_k_max 13
_diffrn_reflns_limit_k_min -13
_diffrn_reflns_limit_l_max 12
_diffrn_reflns_limit_l_min -12
_diffrn_reflns_number 10048
_diffrn_reflns_theta_full 28.37
_diffrn_reflns_theta_max 28.37
_diffrn_reflns_theta_min 2.28
_exptl_absorpt_coefficient_mu 0.397
_exptl_absorpt_correction_T_max 0.9072
_exptl_absorpt_correction_T_min 0.8573
_exptl_absorpt_correction_type multi-scan
_exptl_absorpt_process_details 'SADABS V2008/1 (Bruker AXS)'
_exptl_crystal_colour pale-yellow
_exptl_crystal_density_diffrn 1.432
_exptl_crystal_density_method 'not measured'
_exptl_crystal_description columnar
_exptl_crystal_F_000 800
_exptl_crystal_size_max 0.40
_exptl_crystal_size_mid 0.25
_exptl_crystal_size_min 0.25
_refine_diff_density_max 1.036
_refine_diff_density_min -0.943
_refine_diff_density_rms 0.101
_refine_ls_extinction_method none
_refine_ls_goodness_of_fit_ref 1.051
_refine_ls_hydrogen_treatment constr
_refine_ls_matrix_type full
_refine_ls_number_parameters 102
_refine_ls_number_reflns 2212
_refine_ls_number_restraints 1
_refine_ls_restrained_S_all 1.060
_refine_ls_R_factor_all 0.0678
_refine_ls_R_factor_gt 0.0641
_refine_ls_shift/su_max 0.000
_refine_ls_shift/su_mean 0.000
_refine_ls_structure_factor_coef Fsqd
_refine_ls_weighting_details 'calc w=1/[\s^2^(Fo^2^)+(0.1282P)^2^+2.7253P] where P=(Fo^2^+2Fc^2^)/3'
_refine_ls_weighting_scheme calc
_refine_ls_wR_factor_gt 0.1889
_refine_ls_wR_factor_ref 0.1946
_reflns_number_gt 2026
_reflns_number_total 2212
_reflns_threshold_expression >2sigma(I)
_cod_data_source_file cg101114h_si_006.cif
_cod_data_source_block 5
_cod_original_sg_symbol_H-M C2/c
_cod_database_code 4500150

loop_
_symmetry_equiv_pos_as_xyz
'x, y, z'
'-x, y, -z+1/2'
'x+1/2, y+1/2, z'
'-x+1/2, y+1/2, -z+1/2'
'-x, -y, -z'
'x, -y, z-1/2'
'-x+1/2, -y+1/2, -z'
'x+1/2, -y+1/2, z-1/2'

loop_
_atom_site_label
_atom_site_type_symbol
_atom_site_fract_x
_atom_site_fract_y
_atom_site_fract_z
_atom_site_U_iso_or_equiv
_atom_site_adp_type
_atom_site_occupancy
_atom_site_symmetry_multiplicity
_atom_site_calc_flag
_atom_site_refinement_flags
Ca1 Ca 0.0000 0.07824(5) 0.2500 0.0271(2) Uani 1 2 d S
O1 O -0.08537(11) -0.0726(2) 0.1506(2) 0.0505(6) Uani 1 1 d .
C4 C -0.11025(12) -0.1052(2) 0.0292(2) 0.0341(5) Uani 1 1 d .
C1 C -0.18310(11) -0.1794(2) 0.0155(2) 0.0304(5) Uani 1 1 d .
O3 O -0.20273(13) -0.1530(3) 0.2592(2) 0.0670(8) Uani 1 1 d .
H3A H -0.1620 -0.1171 0.2584 0.101 Uiso 1 1 calc R
C2 C -0.22433(13) -0.2002(3) 0.1304(2) 0.0366(5) Uani 1 1 d .
C3 C -0.20961(12) -0.2288(3) -0.1129(2) 0.0372(5) Uani 1 1 d .
H3B H -0.1826 -0.2142 -0.1891 0.045 Uiso 1 1 calc R
O1S O -0.07082(19) 0.2421(3) 0.1299(3) 0.0819(9) Uani 1 1 d .
N1S N -0.1109(2) 0.3794(4) -0.0389(4) 0.0872(9) Uani 1 1 d D
C2S C -0.1011(5) 0.4355(7) -0.1791(8) 0.140(2) Uani 1 1 d D
H2SA H -0.0530 0.4115 -0.2065 0.210 Uiso 1 1 calc R
H2SB H -0.1048 0.5288 -0.1752 0.210 Uiso 1 1 calc R
H2SC H -0.1394 0.4022 -0.2455 0.210 Uiso 1 1 calc R
C1S C -0.0646(3) 0.2941(5) 0.0171(5) 0.0872(9) Uani 1 1 d .
H1SA H -0.0241 0.2706 -0.0310 0.105 Uiso 1 1 calc R
O2 O -0.07808(11) -0.0846(2) -0.0756(2) 0.0522(6) Uani 1 1 d .
C3S C -0.1765(5) 0.4136(7) 0.0140(8) 0.140(2) Uani 1 1 d D
H3SA H -0.1791 0.3722 0.1026 0.210 Uiso 1 1 calc R
H3SB H -0.2179 0.3859 -0.0487 0.210 Uiso 1 1 calc R
H3SC H -0.1782 0.5065 0.0252 0.210 Uiso 1 1 calc R

loop_
_atom_site_aniso_label
_atom_site_aniso_U_11
_atom_site_aniso_U_22
_atom_site_aniso_U_33
_atom_site_aniso_U_23
_atom_site_aniso_U_13
_atom_site_aniso_U_12
Ca1 0.0216(3) 0.0341(4) 0.0255(3) 0.000 0.0019(2) 0.000
O1 0.0387(10) 0.0771(15) 0.0360(10) -0.0105(8) 0.0046(8) -0.0279(9)
C4 0.0246(10) 0.0455(11) 0.0326(11) -0.0023(9) 0.0056(8) -0.0091(9)
C1 0.0232(9) 0.0410(11) 0.0277(10) -0.0022(8) 0.0060(7) -0.0087(8)
O3 0.0562(12) 0.118(2) 0.0280(9) -0.0218(11) 0.0127(8) -0.0496(13)
C2 0.0307(11) 0.0557(13) 0.0240(10) -0.0067(9) 0.0058(8) -0.0149(10)
C3 0.0301(11) 0.0565(14) 0.0262(10) -0.0029(9) 0.0092(8) -0.0144(10)
O1S 0.096(2) 0.0797(18) 0.0698(17) 0.0289(14) 0.0045(14) 0.0395(16)
N1S 0.092(2) 0.0911(19) 0.0790(17) 0.0321(15) 0.0124(15) 0.0304(16)
C2S 0.180(7) 0.136(5) 0.106(4) 0.046(3) 0.027(4) 0.034(4)
C1S 0.092(2) 0.0911(19) 0.0790(17) 0.0321(15) 0.0124(15) 0.0304(16)
O2 0.0364(10) 0.0841(16) 0.0381(10) -0.0061(9) 0.0142(8) -0.0286(9)
C3S 0.180(7) 0.136(5) 0.106(4) 0.046(3) 0.027(4) 0.034(4)

loop_
_atom_type_symbol
_atom_type_description
_atom_type_scat_dispersion_real
_atom_type_scat_dispersion_imag
_atom_type_scat_source
C C 0.0033 0.0016 'International Tables Vol C Tables 4.2.6.8 and 6.1.1.4'
H H 0.0000 0.0000 'International Tables Vol C Tables 4.2.6.8 and 6.1.1.4'
N N 0.0061 0.0033 'International Tables Vol C Tables 4.2.6.8 and 6.1.1.4'
O O 0.0106 0.0060 'International Tables Vol C Tables 4.2.6.8 and 6.1.1.4'
Ca Ca 0.2262 0.3064 'International Tables Vol C Tables 4.2.6.8 and 6.1.1.4'

loop_
_geom_angle_atom_site_label_1
_geom_angle_atom_site_label_2
_geom_angle_atom_site_label_3
_geom_angle
_geom_angle_site_symmetry_1
_geom_angle_site_symmetry_3
O2 Ca1 O2 176.74(12) 5 6_556
O2 Ca1 O1 84.12(8) 5 2
O2 Ca1 O1 98.06(7) 6_556 2
O2 Ca1 O1 98.06(7) 5 .
O2 Ca1 O1 84.12(8) 6_556 .
O1 Ca1 O1 96.55(12) 2 .
O2 Ca1 O1S 87.52(10) 5 .
O2 Ca1 O1S 90.14(9) 6_556 .
O1 Ca1 O1S 170.98(10) 2 .
O1 Ca1 O1S 87.96(11) . .
O2 Ca1 O1S 90.14(9) 5 2
O2 Ca1 O1S 87.52(10) 6_556 2
O1 Ca1 O1S 87.96(11) 2 2
O1 Ca1 O1S 170.98(10) . 2
O1S Ca1 O1S 88.67(18) . 2
C4 O1 Ca1 136.52(17) . .
O2 C4 O1 124.5(2) . .
O2 C4 C1 118.9(2) . .
O1 C4 C1 116.5(2) . .
C3 C1 C2 119.30(19) . .
C3 C1 C4 119.20(19) . .
C2 C1 C4 121.50(19) . .
C2 O3 H3A 109.5 . .
O3 C2 C3 117.94(19) . 7_445
O3 C2 C1 122.8(2) . .
C3 C2 C1 119.26(19) 7_445 .
C1 C3 C2 121.44(19) . 7_445
C1 C3 H3B 119.3 . .
C2 C3 H3B 119.3 7_445 .
C1S O1S Ca1 131.3(3) . .
C1S N1S C3S 124.0(5) . .
C1S N1S C2S 121.1(5) . .
C3S N1S C2S 114.4(5) . .
N1S C2S H2SA 109.5 . .
N1S C2S H2SB 109.5 . .
H2SA C2S H2SB 109.5 . .
N1S C2S H2SC 109.5 . .
H2SA C2S H2SC 109.5 . .
H2SB C2S H2SC 109.5 . .
O1S C1S N1S 124.0(5) . .
O1S C1S H1SA 118.0 . .
N1S C1S H1SA 118.0 . .
C4 O2 Ca1 167.6(2) . 5
N1S C3S H3SA 109.5 . .
N1S C3S H3SB 109.5 . .
H3SA C3S H3SB 109.5 . .
N1S C3S H3SC 109.5 . .
H3SA C3S H3SC 109.5 . .
H3SB C3S H3SC 109.5 . .

loop_
_geom_bond_atom_site_label_1
_geom_bond_atom_site_label_2
_geom_bond_distance
_geom_bond_site_symmetry_2
Ca1 O2 2.2894(18) 5
Ca1 O2 2.2894(18) 6_556
Ca1 O1 2.3241(18) 2
Ca1 O1 2.3241(18) .
Ca1 O1S 2.350(2) .
Ca1 O1S 2.350(2) 2
O1 C4 1.263(3) .
C4 O2 1.229(3) .
C4 C1 1.510(3) .
C1 C3 1.385(3) .
C1 C2 1.406(3) .
O3 C2 1.359(3) .
O3 H3A 0.8200 .
C2 C3 1.389(3) 7_445
C3 C2 1.389(3) 7_445
C3 H3B 0.9300 .
O1S C1S 1.228(5) .
N1S C1S 1.291(5) .
N1S C3S 1.372(8) .
N1S C2S 1.497(7) .
C2S H2SA 0.9600 .
C2S H2SB 0.9600 .
C2S H2SC 0.9600 .
C1S H1SA 0.9300 .
O2 Ca1 2.2894(18) 5
C3S H3SA 0.9600 .
C3S H3SB 0.9600 .
C3S H3SC 0.9600 .
